data_7707698
loop_
_publ_author_name
'Laiwattanapaisarn, Nattiya'
'Virachotikul, Arnut'
'Phomphrai, Khamphee'

_publ_section_title
;
 Cycloaddition of carbon dioxide to epoxides by highly active constrained
 aluminum chloride complexes.
;
_journal_issue 32
_journal_name_full 'Dalton transactions (Cambridge, England : 2003)'
_journal_page_first 11039
_journal_page_last 11048
_journal_paper_doi 10.1039/d1dt01903a
_journal_volume 50
_journal_year 2021
_chemical_formula_moiety '4(C24 H26 Al Cl N2 O2), 2(C H2 Cl2)'
_chemical_formula_sum 'C98 H108 Al4 Cl8 N8 O8'
_chemical_formula_weight 1917.44
_chemical_properties_physical Air-sensitive,Moisture-sensitive
_space_group_crystal_system monoclinic
_space_group_IT_number 13
_space_group_name_Hall '-P 2yac'
_space_group_name_H-M_alt 'P 1 2/n 1'
_atom_sites_solution_hydrogens mixed
_audit_creation_date 2021-03-24
_audit_creation_method
;
Olex2 1.2
(compiled 2018.05.29 svn.r3508 for OlexSys, GUI svn.r5506)
;
_audit_update_record
;
2021-03-24 deposited with the CCDC.	2021-06-17 downloaded from the CCDC.
;
_cell_angle_alpha 90
_cell_angle_beta 97.279(3)
_cell_angle_gamma 90
_cell_formula_units_Z 2
_cell_length_a 17.7139(13)
_cell_length_b 10.2393(8)
_cell_length_c 25.3441(19)
_cell_measurement_reflns_used 9982
_cell_measurement_temperature 120
_cell_measurement_theta_max 26.42
_cell_measurement_theta_min 2.39
_cell_volume 4559.8(6)
_computing_cell_refinement 'SAINT v8.37A (Bruker, 2015)'
_computing_data_reduction 'SAINT v8.37A (Bruker, 2015)'
_computing_molecular_graphics 'Olex2 (Dolomanov et al., 2009)'
_computing_publication_material 'Olex2 (Dolomanov et al., 2009)'
_computing_structure_refinement 'ShelXL (Sheldrick, 2015)'
_computing_structure_solution 'SHELXT 2014/5 (Sheldrick, 2014)'
_diffrn_ambient_temperature 120
_diffrn_detector 'Bruker APEX2 area detector'
_diffrn_detector_area_resol_mean 7.9
_diffrn_detector_type 'CCD area detector'
_diffrn_measured_fraction_theta_full 0.999
_diffrn_measured_fraction_theta_max 0.999
_diffrn_measurement_device 'three-circle diffractometer'
_diffrn_measurement_device_type 'Bruker D8 Venture'
_diffrn_measurement_method '\w and \f scans'
_diffrn_radiation_monochromator 'mirror optics'
_diffrn_radiation_probe x-ray
_diffrn_radiation_type MoK\a
_diffrn_radiation_wavelength 0.71073
_diffrn_reflns_av_R_equivalents 0.0431
_diffrn_reflns_av_unetI/netI 0.0166
_diffrn_reflns_Laue_measured_fraction_full 0.999
_diffrn_reflns_Laue_measured_fraction_max 0.999
_diffrn_reflns_limit_h_max 21
_diffrn_reflns_limit_h_min -21
_diffrn_reflns_limit_k_max 12
_diffrn_reflns_limit_k_min -12
_diffrn_reflns_limit_l_max 31
_diffrn_reflns_limit_l_min -31
_diffrn_reflns_number 134693
_diffrn_reflns_point_group_measured_fraction_full 0.999
_diffrn_reflns_point_group_measured_fraction_max 0.999
_diffrn_reflns_theta_full 25.242
_diffrn_reflns_theta_max 26.030
_diffrn_reflns_theta_min 2.302
_diffrn_source 'microfocus sealed X-ray tube'
_diffrn_source_type 'Incoatec I\ms'
_diffrn_standards_number 0
_exptl_absorpt_coefficient_mu 0.349
_exptl_absorpt_correction_T_max 0.7454
_exptl_absorpt_correction_T_min 0.6969
_exptl_absorpt_correction_type multi-scan
_exptl_absorpt_process_details
'SADABS-2016/2 (Bruker,2016/2) was used for absorption correction. wR2(int) was 0.1062 before and 0.0550 after correction. The Ratio of minimum to maximum transmission is 0.9349. The \l/2 correction factor is Not present.'
_exptl_crystal_colour 'clear light yellow'
_exptl_crystal_colour_lustre clear
_exptl_crystal_colour_modifier light
_exptl_crystal_colour_primary yellow
_exptl_crystal_density_diffrn 1.397
_exptl_crystal_description block
_exptl_crystal_F_000 2008
_exptl_crystal_recrystallization_method 'Vapor diffusion crystallization using DCM as solvent and hexane as anti-solvent'
_exptl_crystal_size_max 0.417
_exptl_crystal_size_mid 0.187
_exptl_crystal_size_min 0.094
_refine_diff_density_max 0.277
_refine_diff_density_min -0.276
_refine_diff_density_rms 0.046
_refine_ls_extinction_method none
_refine_ls_goodness_of_fit_ref 1.037
_refine_ls_hydrogen_treatment mixed
_refine_ls_matrix_type full
_refine_ls_number_parameters 603
_refine_ls_number_reflns 8984
_refine_ls_number_restraints 0
_refine_ls_restrained_S_all 1.037
_refine_ls_R_factor_all 0.0345
_refine_ls_R_factor_gt 0.0294
_refine_ls_shift/su_max 0.001
_refine_ls_shift/su_mean 0.000
_refine_ls_structure_factor_coef Fsqd
_refine_ls_weighting_details 'w=1/[\s^2^(Fo^2^)+(0.0414P)^2^+2.2882P] where P=(Fo^2^+2Fc^2^)/3'
_refine_ls_weighting_scheme calc
_refine_ls_wR_factor_gt 0.0782
_refine_ls_wR_factor_ref 0.0817
_reflns_Friedel_coverage 0.000
_reflns_number_gt 8011
_reflns_number_total 8984
_reflns_threshold_expression 'I > 2\s(I)'
_cod_data_source_file d1dt01903a2.cif
_cod_data_source_block p2n_a
_cod_depositor_comments 'Adding full bibliography for 7707698--7707700.cif.'
_cod_database_code 7707698
_shelx_shelxl_version_number 2018/3
_shelx_space_group_comment
;
The symmetry employed for this shelxl refinement is uniquely defined
by the following loop, which should always be used as a source of
symmetry information in preference to the above space-group names.
They are only intended as comments.
;
_olex2_refinement_description
;
1. Fixed Uiso
 At 1.2 times of:
  All C(H) groups, All C(H,H) groups
 At 1.5 times of:
  All C(H,H,H) groups
2. Others
 Fixed Sof: Cl05(0.5) Cl06(0.5) Cl1A(0.5) Cl0A(0.5)
3.a Secondary CH2 refined with riding coordinates:
 C29(H29A,H29B), C12(H12A,H12B), C45(H45A,H45B), C13(H13A,H13B), C30(H30A,
 H30B), C4(H4A,H4B), C33(H33A,H33B), C32(H32A,H32B), C21(H21A,H21B), C22(H22A,
 H22B), C5(H5A,H5B), C44(H44A,H44B)
3.b Aromatic/amide H refined with riding coordinates:
 C7(H7), C18(H18), C37(H37), C27(H27)
3.c Idealised Me refined as rotating group:
 C47(H47A,H47B,H47C), C10(H10A,H10B,H10C), C40(H40A,H40B,H40C), C48(H48A,H48B,
 H48C), C11(H11A,H11B,H11C), C41(H41A,H41B,H41C), C42(H42A,H42B,H42C), C43(H43A,
 H43B,H43C)
;
_olex2_submission_special_instructions 'No special instructions were received'

loop_
_space_group_symop_operation_xyz
'x, y, z'
'-x+1/2, y, -z+1/2'
'-x, -y, -z'
'x-1/2, -y, z-1/2'

loop_
_atom_site_label
_atom_site_type_symbol
_atom_site_fract_x
_atom_site_fract_y
_atom_site_fract_z
_atom_site_U_iso_or_equiv
_atom_site_adp_type
_atom_site_occupancy
_atom_site_site_symmetry_order
_atom_site_calc_flag
_atom_site_refinement_flags_posn
_atom_site_refinement_flags_adp
_atom_site_refinement_flags_occupancy
_atom_site_disorder_assembly
_atom_site_disorder_group
Cl1 Cl 0.68126(2) 0.45314(3) 0.13482(2) 0.02135(8) Uani 1 1 d . . . . .
Cl2 Cl 0.29266(2) 0.08107(3) 0.38761(2) 0.02469(9) Uani 1 1 d . . . . .
Al2 Al 0.40220(2) 0.07956(4) 0.43929(2) 0.01731(9) Uani 1 1 d . . . . .
Al1 Al 0.57603(2) 0.45130(4) 0.07883(2) 0.01922(10) Uani 1 1 d . . . . .
Cl05 Cl 0.3335(4) 0.9140(6) 0.2523(2) 0.0397(13) Uani 0.5 1 d . . . A 1
Cl06 Cl 0.8328(5) 0.7290(8) 0.2434(5) 0.0451(9) Uani 0.5 1 d . . . B 1
O1 O 0.59164(5) 0.32925(9) 0.03010(4) 0.0207(2) Uani 1 1 d . . . . .
O3 O 0.45507(6) 0.22249(9) 0.42598(4) 0.0209(2) Uani 1 1 d . . . . .
O4 O 0.38042(5) 0.16182(9) 0.49856(4) 0.0213(2) Uani 1 1 d . . . . .
O2 O 0.51190(6) 0.33634(9) 0.10292(4) 0.0242(2) Uani 1 1 d . . . . .
N4 N 0.46015(7) -0.02936(11) 0.39202(5) 0.0221(2) Uani 1 1 d . . . . .
N1 N 0.59780(7) 0.59700(11) 0.03035(5) 0.0226(3) Uani 1 1 d . . . . .
N2 N 0.52777(7) 0.60143(11) 0.11308(5) 0.0246(3) Uani 1 1 d . . . . .
N3 N 0.39775(7) -0.09626(11) 0.47321(5) 0.0205(2) Uani 1 1 d . . . . .
C39 C 0.49515(7) 0.24915(13) 0.38636(5) 0.0178(3) Uani 1 1 d . . . . .
C16 C 0.63119(8) 0.33581(13) -0.01080(5) 0.0189(3) Uani 1 1 d . . . . .
C34 C 0.51927(7) 0.15125(13) 0.35418(5) 0.0186(3) Uani 1 1 d . . . . .
C24 C 0.32780(8) -0.01622(15) 0.54153(5) 0.0225(3) Uani 1 1 d . . . . .
C23 C 0.35793(8) -0.11844(14) 0.51193(5) 0.0214(3) Uani 1 1 d . . . . .
C14 C 0.63678(8) 0.58208(13) -0.00928(6) 0.0225(3) Uani 1 1 d . . . . .
C31 C 0.50286(8) 0.01541(13) 0.35844(5) 0.0193(3) Uani 1 1 d . . . . .
C47 C 0.62672(8) 0.09018(13) -0.01970(6) 0.0222(3) Uani 1 1 d . . . . .
H47A H 0.636464 0.085390 0.019190 0.033 Uiso 1 1 calc GR . . . .
H47B H 0.656202 0.022449 -0.035216 0.033 Uiso 1 1 calc GR . . . .
H47C H 0.572366 0.076565 -0.031203 0.033 Uiso 1 1 calc GR . . . .
C38 C 0.51599(8) 0.37810(14) 0.37573(6) 0.0217(3) Uani 1 1 d . . . . .
C15 C 0.65546(8) 0.45605(14) -0.02889(5) 0.0215(3) Uani 1 1 d . . . . .
C35 C 0.56324(8) 0.17463(15) 0.31308(5) 0.0216(3) Uani 1 1 d . . . . .
C20 C 0.69664(8) 0.46820(14) -0.07219(6) 0.0238(3) Uani 1 1 d . . . . .
C17 C 0.64998(8) 0.22254(14) -0.03793(5) 0.0199(3) Uani 1 1 d . . . . .
C36 C 0.58452(8) 0.30052(16) 0.30232(6) 0.0255(3) Uani 1 1 d . . . . .
C25 C 0.33967(8) 0.11784(15) 0.53522(5) 0.0208(3) Uani 1 1 d . . . . .
C7 C 0.40856(8) 0.24624(16) 0.21251(6) 0.0262(3) Uani 1 1 d . . . . .
H7 H 0.389342 0.169872 0.227407 0.031 Uiso 1 1 calc R . . . .
C1 C 0.47576(8) 0.34332(14) 0.14560(6) 0.0223(3) Uani 1 1 d . . . . .
C18 C 0.69169(8) 0.23677(14) -0.08086(5) 0.0226(3) Uani 1 1 d . . . . .
H18 H 0.704600 0.160059 -0.098803 0.027 Uiso 1 1 calc R . . . .
C37 C 0.55962(8) 0.39945(15) 0.33438(6) 0.0251(3) Uani 1 1 d . . . . .
H37 H 0.573414 0.486872 0.327462 0.030 Uiso 1 1 calc R . . . .
C3 C 0.48863(8) 0.58767(14) 0.15255(6) 0.0248(3) Uani 1 1 d . . . . .
C6 C 0.44716(8) 0.23108(14) 0.16824(6) 0.0237(3) Uani 1 1 d . . . . .
C19 C 0.71576(8) 0.35797(15) -0.09914(5) 0.0245(3) Uani 1 1 d . . . . .
C29 C 0.43090(9) -0.20801(14) 0.44798(6) 0.0249(3) Uani 1 1 d . . . . .
H29A H 0.396492 -0.284355 0.447245 0.030 Uiso 1 1 calc R . . . .
H29B H 0.480412 -0.232043 0.468286 0.030 Uiso 1 1 calc R . . . .
C12 C 0.55604(9) 0.73094(14) 0.10054(6) 0.0285(3) Uani 1 1 d . . . . .
H12A H 0.602357 0.752265 0.125150 0.034 Uiso 1 1 calc R . . . .
H12B H 0.516966 0.797987 0.104708 0.034 Uiso 1 1 calc R . . . .
C013 C 0.750000 0.6358(2) 0.250000 0.0294(5) Uani 1 2 d S T P . .
C10 C 0.45888(9) 0.09842(14) 0.14481(6) 0.0286(3) Uani 1 1 d . . . . .
H10A H 0.434699 0.031745 0.164770 0.043 Uiso 1 1 calc GR . . . .
H10B H 0.513502 0.080316 0.146904 0.043 Uiso 1 1 calc GR . . . .
H10C H 0.436049 0.096948 0.107510 0.043 Uiso 1 1 calc GR . . . .
C015 C 0.250000 1.0117(2) 0.250000 0.0261(4) Uani 1 2 d S T P . .
C45 C 0.33471(9) -0.24874(15) 0.53282(6) 0.0280(3) Uani 1 1 d . . . . .
H45A H 0.380055 -0.300402 0.546926 0.034 Uiso 1 1 calc R . . . .
H45B H 0.304455 -0.299459 0.504333 0.034 Uiso 1 1 calc R . . . .
C8 C 0.39610(8) 0.36671(16) 0.23662(6) 0.0274(3) Uani 1 1 d . . . . .
C13 C 0.57428(9) 0.73005(14) 0.04353(6) 0.0277(3) Uani 1 1 d . . . . .
H13A H 0.528855 0.756516 0.019018 0.033 Uiso 1 1 calc R . . . .
H13B H 0.615774 0.792706 0.039621 0.033 Uiso 1 1 calc R . . . .
C9 C 0.42549(8) 0.47564(15) 0.21445(6) 0.0266(3) Uani 1 1 d . . . . .
C26 C 0.30754(8) 0.20340(17) 0.56994(6) 0.0260(3) Uani 1 1 d . . . . .
C30 C 0.44189(10) -0.16855(14) 0.39162(6) 0.0314(4) Uani 1 1 d . . . . .
H30A H 0.483806 -0.219696 0.379385 0.038 Uiso 1 1 calc R . . . .
H30B H 0.394800 -0.185553 0.367140 0.038 Uiso 1 1 calc R . . . .
C4 C 0.46310(9) 0.69230(15) 0.18871(6) 0.0301(3) Uani 1 1 d . . . . .
H4A H 0.425896 0.751816 0.168612 0.036 Uiso 1 1 calc R . . . .
H4B H 0.507080 0.744196 0.205117 0.036 Uiso 1 1 calc R . . . .
C33 C 0.57955(9) 0.04734(16) 0.28643(6) 0.0272(3) Uani 1 1 d . . . . .
H33A H 0.635054 0.032447 0.288403 0.033 Uiso 1 1 calc R . . . .
H33B H 0.557125 0.047525 0.248611 0.033 Uiso 1 1 calc R . . . .
C2 C 0.46385(8) 0.46339(14) 0.16957(6) 0.0241(3) Uani 1 1 d . . . . .
C46 C 0.28621(8) -0.06809(17) 0.58005(6) 0.0282(3) Uani 1 1 d . . . . .
C32 C 0.54204(8) -0.05867(15) 0.31789(6) 0.0251(3) Uani 1 1 d . . . . .
H32A H 0.504688 -0.109941 0.293940 0.030 Uiso 1 1 calc R . . . .
H32B H 0.580914 -0.118876 0.335755 0.030 Uiso 1 1 calc R . . . .
C21 C 0.71212(9) 0.61096(15) -0.08231(6) 0.0288(3) Uani 1 1 d . . . . .
H21A H 0.693157 0.635166 -0.119447 0.035 Uiso 1 1 calc R . . . .
H21B H 0.767305 0.629884 -0.075570 0.035 Uiso 1 1 calc R . . . .
C27 C 0.26494(8) 0.14925(19) 0.60717(6) 0.0327(4) Uani 1 1 d . . . . .
H27 H 0.242631 0.207481 0.629936 0.039 Uiso 1 1 calc R . . . .
C40 C 0.48945(9) 0.48621(14) 0.40867(7) 0.0296(3) Uani 1 1 d . . . . .
H40A H 0.434245 0.479754 0.408634 0.044 Uiso 1 1 calc GR . . . .
H40B H 0.501936 0.570562 0.393682 0.044 Uiso 1 1 calc GR . . . .
H40C H 0.514796 0.479070 0.445233 0.044 Uiso 1 1 calc GR . . . .
C22 C 0.66845(9) 0.68580(15) -0.04273(6) 0.0286(3) Uani 1 1 d . . . . .
H22A H 0.703127 0.744813 -0.020181 0.034 Uiso 1 1 calc R . . . .
H22B H 0.626831 0.738363 -0.061987 0.034 Uiso 1 1 calc R . . . .
C48 C 0.75975(9) 0.36708(17) -0.14624(6) 0.0325(4) Uani 1 1 d . . . . .
H48A H 0.735084 0.430367 -0.171854 0.049 Uiso 1 1 calc GR . . . .
H48B H 0.760824 0.281265 -0.163250 0.049 Uiso 1 1 calc GR . . . .
H48C H 0.811919 0.395528 -0.134206 0.049 Uiso 1 1 calc GR . . . .
C5 C 0.42592(9) 0.61679(16) 0.23170(7) 0.0329(4) Uani 1 1 d . . . . .
H5A H 0.455931 0.627773 0.267121 0.039 Uiso 1 1 calc R . . . .
H5B H 0.373442 0.648244 0.233419 0.039 Uiso 1 1 calc R . . . .
C11 C 0.35373(9) 0.37429(19) 0.28448(6) 0.0365(4) Uani 1 1 d . . . . .
H11A H 0.303090 0.411532 0.273974 0.055 Uiso 1 1 calc GR . . . .
H11B H 0.381971 0.429820 0.311648 0.055 Uiso 1 1 calc GR . . . .
H11C H 0.348567 0.286432 0.298945 0.055 Uiso 1 1 calc GR . . . .
C28 C 0.25265(8) 0.0150(2) 0.61344(6) 0.0350(4) Uani 1 1 d . . . . .
C44 C 0.28651(9) -0.21511(17) 0.57749(6) 0.0333(4) Uani 1 1 d . . . . .
H44A H 0.234088 -0.249269 0.569035 0.040 Uiso 1 1 calc R . . . .
H44B H 0.309485 -0.252706 0.611793 0.040 Uiso 1 1 calc R . . . .
C41 C 0.63278(10) 0.33127(19) 0.25887(7) 0.0376(4) Uani 1 1 d . . . . .
H41A H 0.686654 0.319950 0.272542 0.056 Uiso 1 1 calc GR . . . .
H41B H 0.623759 0.421732 0.247103 0.056 Uiso 1 1 calc GR . . . .
H41C H 0.619246 0.272075 0.228771 0.056 Uiso 1 1 calc GR . . . .
C42 C 0.31985(9) 0.34824(17) 0.56612(7) 0.0330(4) Uani 1 1 d . . . . .
H42A H 0.368594 0.371763 0.586648 0.050 Uiso 1 1 calc GR . . . .
H42B H 0.278536 0.394670 0.580436 0.050 Uiso 1 1 calc GR . . . .
H42C H 0.320436 0.372683 0.528789 0.050 Uiso 1 1 calc GR . . . .
C43 C 0.20455(11) -0.0374(3) 0.65403(7) 0.0515(5) Uani 1 1 d . . . . .
H43A H 0.157849 -0.075988 0.635636 0.077 Uiso 1 1 calc GR . . . .
H43B H 0.191417 0.034140 0.676896 0.077 Uiso 1 1 calc GR . . . .
H43C H 0.233278 -0.104161 0.675825 0.077 Uiso 1 1 calc GR . . . .
Cl1A Cl 0.8296(6) 0.7366(9) 0.2486(5) 0.0536(18) Uani 0.5 1 d . . . B 2
Cl0A Cl 0.3307(4) 0.9130(6) 0.2486(3) 0.0448(14) Uani 0.5 1 d . . . A 2
H015 H 0.2543(9) 1.0617(16) 0.2821(6) 0.026(4) Uiso 1 1 d . . . . .
H013 H 0.7597(11) 0.5852(19) 0.2821(7) 0.042(5) Uiso 1 1 d . . . . .

loop_
_atom_site_aniso_label
_atom_site_aniso_U_11
_atom_site_aniso_U_22
_atom_site_aniso_U_33
_atom_site_aniso_U_23
_atom_site_aniso_U_13
_atom_site_aniso_U_12
Cl1 0.02128(17) 0.02230(17) 0.01984(16) -0.00170(12) 0.00013(12) 0.00091(13)
Cl2 0.02773(18) 0.02083(17) 0.02416(17) -0.00137(13) -0.00199(14) 0.00199(13)
Al2 0.0218(2) 0.01274(19) 0.01791(19) -0.00096(15) 0.00455(16) 0.00052(15)
Al1 0.0194(2) 0.0131(2) 0.0244(2) -0.00313(15) -0.00010(16) 0.00001(15)
Cl05 0.043(2) 0.036(2) 0.0415(12) 0.0106(11) 0.0123(11) 0.0142(16)
Cl06 0.0395(16) 0.0432(15) 0.050(3) 0.016(2) -0.0051(14) -0.0161(10)
O1 0.0249(5) 0.0149(5) 0.0218(5) -0.0021(4) 0.0015(4) -0.0019(4)
O3 0.0280(5) 0.0139(5) 0.0221(5) -0.0020(4) 0.0081(4) -0.0011(4)
O4 0.0255(5) 0.0200(5) 0.0195(5) -0.0028(4) 0.0068(4) -0.0008(4)
O2 0.0244(5) 0.0177(5) 0.0313(5) -0.0072(4) 0.0073(4) -0.0030(4)
N4 0.0287(6) 0.0120(5) 0.0266(6) -0.0022(5) 0.0078(5) 0.0006(5)
N1 0.0246(6) 0.0129(6) 0.0278(6) -0.0014(5) -0.0068(5) 0.0003(5)
N2 0.0199(6) 0.0156(6) 0.0367(7) -0.0061(5) -0.0027(5) 0.0006(5)
N3 0.0229(6) 0.0166(6) 0.0216(6) 0.0007(5) 0.0010(5) -0.0001(5)
C39 0.0176(6) 0.0171(6) 0.0180(6) 0.0018(5) -0.0004(5) 0.0002(5)
C16 0.0193(6) 0.0180(7) 0.0175(6) 0.0002(5) -0.0053(5) -0.0017(5)
C34 0.0168(6) 0.0202(7) 0.0178(6) 0.0014(5) -0.0012(5) 0.0008(5)
C24 0.0172(6) 0.0330(8) 0.0161(6) 0.0029(6) -0.0028(5) -0.0025(6)
C23 0.0187(7) 0.0237(7) 0.0196(6) 0.0061(6) -0.0054(5) -0.0029(6)
C14 0.0237(7) 0.0167(7) 0.0234(7) 0.0023(5) -0.0112(6) -0.0037(5)
C31 0.0187(6) 0.0188(7) 0.0200(6) -0.0029(5) 0.0007(5) 0.0034(5)
C47 0.0258(7) 0.0166(7) 0.0236(7) -0.0029(5) 0.0005(6) -0.0004(5)
C38 0.0197(7) 0.0176(7) 0.0262(7) 0.0029(6) -0.0028(5) -0.0002(5)
C15 0.0232(7) 0.0194(7) 0.0197(7) 0.0013(5) -0.0067(5) -0.0034(5)
C35 0.0159(6) 0.0307(8) 0.0173(6) 0.0010(6) -0.0011(5) 0.0011(6)
C20 0.0247(7) 0.0233(7) 0.0206(7) 0.0052(6) -0.0078(5) -0.0054(6)
C17 0.0203(7) 0.0194(7) 0.0183(6) 0.0002(5) -0.0048(5) -0.0005(5)
C36 0.0196(7) 0.0348(8) 0.0213(7) 0.0086(6) -0.0010(5) -0.0034(6)
C25 0.0156(6) 0.0315(8) 0.0148(6) -0.0013(6) -0.0006(5) -0.0008(6)
C7 0.0194(7) 0.0319(8) 0.0260(7) -0.0020(6) -0.0019(6) 0.0005(6)
C1 0.0155(6) 0.0237(7) 0.0268(7) -0.0061(6) -0.0011(5) 0.0006(5)
C18 0.0225(7) 0.0248(7) 0.0187(6) -0.0016(5) -0.0040(5) -0.0004(6)
C37 0.0215(7) 0.0236(7) 0.0284(7) 0.0100(6) -0.0037(6) -0.0046(6)
C3 0.0157(6) 0.0218(7) 0.0346(8) -0.0101(6) -0.0060(6) 0.0042(5)
C6 0.0196(7) 0.0239(7) 0.0265(7) -0.0045(6) -0.0014(6) 0.0003(6)
C19 0.0232(7) 0.0302(8) 0.0181(7) 0.0024(6) -0.0046(5) -0.0038(6)
C29 0.0300(8) 0.0126(6) 0.0317(8) -0.0003(6) 0.0025(6) 0.0012(6)
C12 0.0268(8) 0.0146(7) 0.0422(9) -0.0073(6) -0.0032(7) 0.0003(6)
C013 0.0314(12) 0.0239(11) 0.0308(12) 0.000 -0.0040(9) 0.000
C10 0.0357(8) 0.0219(7) 0.0284(8) -0.0024(6) 0.0051(6) -0.0026(6)
C015 0.0329(12) 0.0187(10) 0.0266(11) 0.000 0.0035(9) 0.000
C45 0.0252(7) 0.0289(8) 0.0270(7) 0.0121(6) -0.0075(6) -0.0085(6)
C8 0.0178(7) 0.0370(9) 0.0260(7) -0.0070(6) -0.0033(6) 0.0047(6)
C13 0.0298(8) 0.0126(7) 0.0379(8) -0.0018(6) -0.0069(6) 0.0003(6)
C9 0.0167(7) 0.0317(8) 0.0292(8) -0.0107(6) -0.0054(6) 0.0068(6)
C26 0.0156(7) 0.0428(9) 0.0186(7) -0.0070(6) -0.0017(5) 0.0016(6)
C30 0.0484(10) 0.0130(7) 0.0356(8) -0.0041(6) 0.0165(7) -0.0019(6)
C4 0.0235(7) 0.0242(8) 0.0402(9) -0.0143(7) -0.0056(6) 0.0064(6)
C33 0.0243(7) 0.0364(9) 0.0214(7) -0.0026(6) 0.0046(6) 0.0029(6)
C2 0.0166(7) 0.0238(7) 0.0303(8) -0.0073(6) -0.0029(6) 0.0025(5)
C46 0.0183(7) 0.0474(10) 0.0172(7) 0.0069(6) -0.0042(5) -0.0084(6)
C32 0.0232(7) 0.0267(8) 0.0260(7) -0.0069(6) 0.0059(6) 0.0037(6)
C21 0.0329(8) 0.0253(8) 0.0259(7) 0.0073(6) -0.0047(6) -0.0076(6)
C27 0.0171(7) 0.0621(12) 0.0185(7) -0.0083(7) 0.0012(6) -0.0001(7)
C40 0.0334(8) 0.0142(7) 0.0408(9) 0.0011(6) 0.0037(7) -0.0011(6)
C22 0.0363(8) 0.0197(7) 0.0262(7) 0.0053(6) -0.0095(6) -0.0076(6)
C48 0.0329(8) 0.0393(9) 0.0247(8) 0.0041(7) 0.0019(6) -0.0060(7)
C5 0.0263(8) 0.0328(9) 0.0381(9) -0.0156(7) -0.0012(7) 0.0078(7)
C11 0.0264(8) 0.0526(11) 0.0298(8) -0.0097(8) 0.0012(7) 0.0059(8)
C28 0.0189(7) 0.0685(12) 0.0170(7) 0.0026(7) 0.0000(6) -0.0087(8)
C44 0.0291(8) 0.0466(10) 0.0217(7) 0.0132(7) -0.0063(6) -0.0162(7)
C41 0.0330(9) 0.0495(11) 0.0317(8) 0.0102(8) 0.0091(7) -0.0074(8)
C42 0.0254(8) 0.0406(9) 0.0336(8) -0.0189(7) 0.0053(6) 0.0008(7)
C43 0.0334(10) 0.0946(17) 0.0280(9) 0.0043(10) 0.0100(7) -0.0152(10)
Cl1A 0.054(3) 0.061(3) 0.0433(14) 0.0034(10) -0.0040(12) -0.0237(17)
Cl0A 0.0376(19) 0.027(2) 0.070(3) -0.0039(16) 0.0072(16) 0.0045(14)

loop_
_atom_type_symbol
_atom_type_description
_atom_type_scat_dispersion_real
_atom_type_scat_dispersion_imag
_atom_type_scat_source
C C 0.0033 0.0016 'International Tables Vol C Tables 4.2.6.8 and 6.1.1.4'
H H 0.0000 0.0000 'International Tables Vol C Tables 4.2.6.8 and 6.1.1.4'
Al Al 0.0645 0.0514 'International Tables Vol C Tables 4.2.6.8 and 6.1.1.4'
Cl Cl 0.1484 0.1585 'International Tables Vol C Tables 4.2.6.8 and 6.1.1.4'
N N 0.0061 0.0033 'International Tables Vol C Tables 4.2.6.8 and 6.1.1.4'
O O 0.0106 0.0060 'International Tables Vol C Tables 4.2.6.8 and 6.1.1.4'

loop_
_geom_angle_atom_site_label_1
_geom_angle_atom_site_label_2
_geom_angle_atom_site_label_3
_geom_angle
_geom_angle_site_symmetry_1
_geom_angle_site_symmetry_3
_geom_angle_publ_flag
O3 Al2 Cl2 108.95(4) . . ?
O3 Al2 O4 86.99(5) . . ?
O3 Al2 N4 91.29(5) . . ?
O3 Al2 N3 149.94(5) . . ?
O4 Al2 Cl2 103.10(4) . . ?
O4 Al2 N4 158.92(5) . . ?
O4 Al2 N3 92.18(5) . . ?
N4 Al2 Cl2 97.33(4) . . ?
N3 Al2 Cl2 100.51(4) . . ?
N3 Al2 N4 78.92(5) . . ?
O1 Al1 Cl1 104.92(4) . . ?
O1 Al1 N1 92.18(5) . . ?
O1 Al1 N2 159.57(5) . . ?
O2 Al1 Cl1 107.93(4) . . ?
O2 Al1 O1 86.39(5) . . ?
O2 Al1 N1 151.27(5) . . ?
O2 Al1 N2 91.86(5) . . ?
N1 Al1 Cl1 100.17(4) . . ?
N1 Al1 N2 79.66(5) . . ?
N2 Al1 Cl1 94.99(4) . . ?
C16 O1 Al1 130.04(9) . . ?
C39 O3 Al2 130.66(9) . . ?
C25 O4 Al2 128.12(9) . . ?
C1 O2 Al1 129.29(9) . . ?
C31 N4 Al2 125.53(10) . . ?
C31 N4 C30 119.27(12) . . ?
C30 N4 Al2 114.57(9) . . ?
C14 N1 Al1 123.38(10) . . ?
C14 N1 C13 118.49(12) . . ?
C13 N1 Al1 117.88(10) . . ?
C3 N2 Al1 123.32(10) . . ?
C3 N2 C12 119.79(12) . . ?
C12 N2 Al1 115.00(10) . . ?
C23 N3 Al2 122.45(10) . . ?
C23 N3 C29 118.55(12) . . ?
C29 N3 Al2 118.30(9) . . ?
O3 C39 C34 121.81(12) . . ?
O3 C39 C38 121.05(12) . . ?
C34 C39 C38 117.14(12) . . ?
O1 C16 C15 121.04(12) . . ?
O1 C16 C17 121.41(12) . . ?
C15 C16 C17 117.55(13) . . ?
C39 C34 C31 125.18(12) . . ?
C39 C34 C35 123.65(13) . . ?
C35 C34 C31 111.17(12) . . ?
C25 C24 C23 125.87(13) . . ?
C46 C24 C23 110.65(14) . . ?
C46 C24 C25 123.44(14) . . ?
N3 C23 C24 122.88(13) . . ?
N3 C23 C45 128.08(14) . . ?
C24 C23 C45 109.03(12) . . ?
N1 C14 C15 122.82(13) . . ?
N1 C14 C22 128.56(13) . . ?
C15 C14 C22 108.61(13) . . ?
N4 C31 C34 122.49(12) . . ?
N4 C31 C32 128.76(13) . . ?
C34 C31 C32 108.75(12) . . ?
C39 C38 C40 118.61(13) . . ?
C37 C38 C39 118.33(13) . . ?
C37 C38 C40 123.05(13) . . ?
C16 C15 C14 125.65(13) . . ?
C20 C15 C16 123.20(13) . . ?
C20 C15 C14 110.95(13) . . ?
C34 C35 C33 109.94(12) . . ?
C36 C35 C34 119.94(13) . . ?
C36 C35 C33 130.12(13) . . ?
C15 C20 C21 110.01(13) . . ?
C19 C20 C15 119.98(13) . . ?
C19 C20 C21 130.00(14) . . ?
C16 C17 C47 120.01(12) . . ?
C18 C17 C16 118.34(13) . . ?
C18 C17 C47 121.64(13) . . ?
C35 C36 C37 116.48(13) . . ?
C35 C36 C41 122.19(15) . . ?
C37 C36 C41 121.32(14) . . ?
O4 C25 C24 121.05(13) . . ?
O4 C25 C26 121.63(14) . . ?
C24 C25 C26 117.30(13) . . ?
C6 C7 C8 124.56(15) . . ?
O2 C1 C6 121.61(13) . . ?
O2 C1 C2 121.08(13) . . ?
C2 C1 C6 117.30(13) . . ?
C17 C18 C19 124.00(13) . . ?
C38 C37 C36 124.46(13) . . ?
N2 C3 C4 128.32(14) . . ?
N2 C3 C2 122.99(13) . . ?
C2 C3 C4 108.67(13) . . ?
C7 C6 C1 118.40(13) . . ?
C7 C6 C10 121.55(14) . . ?
C1 C6 C10 120.04(13) . . ?
C20 C19 C18 116.93(13) . . ?
C20 C19 C48 121.56(14) . . ?
C18 C19 C48 121.51(14) . . ?
N3 C29 C30 107.92(11) . . ?
N2 C12 C13 108.67(12) . . ?
Cl06 C013 Cl06 114.9(7) . 2_655 ?
Cl1A C013 Cl1A 107.7(7) 2_655 . ?
Cl05 C015 Cl05 111.7(4) . 2 ?
Cl0A C015 Cl0A 109.7(4) . 2 ?
C23 C45 C44 105.12(13) . . ?
C7 C8 C11 121.10(15) . . ?
C9 C8 C7 116.34(14) . . ?
C9 C8 C11 122.55(15) . . ?
N1 C13 C12 108.71(12) . . ?
C8 C9 C2 120.29(14) . . ?
C8 C9 C5 130.10(14) . . ?
C2 C9 C5 109.59(14) . . ?
C25 C26 C42 119.91(14) . . ?
C27 C26 C25 118.04(15) . . ?
C27 C26 C42 122.05(14) . . ?
N4 C30 C29 107.90(12) . . ?
C3 C4 C5 104.97(13) . . ?
C35 C33 C32 104.83(11) . . ?
C1 C2 C3 125.58(14) . . ?
C1 C2 C9 123.09(14) . . ?
C9 C2 C3 111.33(13) . . ?
C24 C46 C44 110.10(14) . . ?
C28 C46 C24 119.82(16) . . ?
C28 C46 C44 130.07(14) . . ?
C31 C32 C33 105.19(12) . . ?
C20 C21 C22 104.62(12) . . ?
C26 C27 C28 124.78(15) . . ?
C14 C22 C21 105.52(12) . . ?
C9 C5 C4 105.13(12) . . ?
C46 C28 C27 116.57(14) . . ?
C46 C28 C43 121.28(18) . . ?
C27 C28 C43 122.15(17) . . ?
C46 C44 C45 105.09(12) . . ?

loop_
_geom_bond_atom_site_label_1
_geom_bond_atom_site_label_2
_geom_bond_distance
_geom_bond_site_symmetry_2
_geom_bond_publ_flag
Cl1 Al1 2.1951(5) . ?
Cl2 Al2 2.1994(5) . ?
Al2 O3 1.7924(10) . ?
Al2 O4 1.8059(10) . ?
Al2 N4 2.0111(12) . ?
Al2 N3 2.0009(12) . ?
Al1 O1 1.8027(10) . ?
Al1 O2 1.7959(11) . ?
Al1 N1 2.0010(13) . ?
Al1 N2 2.0089(13) . ?
Cl05 C015 1.780(8) . ?
Cl06 C013 1.775(8) . ?
O1 C16 1.3243(17) . ?
O3 C39 1.3296(16) . ?
O4 C25 1.3254(17) . ?
O2 C1 1.3268(17) . ?
N4 C31 1.2923(18) . ?
N4 C30 1.4611(18) . ?
N1 C14 1.298(2) . ?
N1 C13 1.4753(18) . ?
N2 C3 1.295(2) . ?
N2 C12 1.4666(19) . ?
N3 C23 1.2989(18) . ?
N3 C29 1.4691(18) . ?
C39 C34 1.3932(19) . ?
C39 C38 1.4061(19) . ?
C16 C15 1.4004(19) . ?
C16 C17 1.4094(19) . ?
C34 C31 1.4279(19) . ?
C34 C35 1.3982(19) . ?
C24 C23 1.430(2) . ?
C24 C25 1.401(2) . ?
C24 C46 1.400(2) . ?
C23 C45 1.5115(19) . ?
C14 C15 1.436(2) . ?
C14 C22 1.511(2) . ?
C31 C32 1.5146(18) . ?
C47 C17 1.5061(19) . ?
C38 C37 1.396(2) . ?
C38 C40 1.497(2) . ?
C15 C20 1.398(2) . ?
C35 C36 1.380(2) . ?
C35 C33 1.512(2) . ?
C20 C19 1.383(2) . ?
C20 C21 1.515(2) . ?
C17 C18 1.398(2) . ?
C36 C37 1.404(2) . ?
C36 C41 1.510(2) . ?
C25 C26 1.412(2) . ?
C7 C6 1.394(2) . ?
C7 C8 1.406(2) . ?
C1 C6 1.407(2) . ?
C1 C2 1.399(2) . ?
C18 C19 1.409(2) . ?
C3 C4 1.515(2) . ?
C3 C2 1.430(2) . ?
C6 C10 1.507(2) . ?
C19 C48 1.509(2) . ?
C29 C30 1.520(2) . ?
C12 C13 1.520(2) . ?
C013 Cl1A 1.751(9) 2_655 ?
C013 Cl1A 1.751(9) . ?
C015 Cl0A 1.755(8) . ?
C015 Cl0A 1.755(8) 2 ?
C45 C44 1.541(2) . ?
C8 C9 1.380(2) . ?
C8 C11 1.507(2) . ?
C9 C2 1.402(2) . ?
C9 C5 1.510(2) . ?
C26 C27 1.395(2) . ?
C26 C42 1.504(2) . ?
C4 C5 1.549(2) . ?
C33 C32 1.546(2) . ?
C46 C28 1.386(2) . ?
C46 C44 1.507(2) . ?
C21 C22 1.545(2) . ?
C27 C28 1.404(3) . ?
C28 C43 1.515(2) . ?
